data_2231709
loop_
_publ_author_name
'Abdalsalam, Ashraf Ahmad Ali'
'Al-Dajani, Mohammad T.M.'
'Mohamed, Nornisah'
'Hemamalini, Madhukar'
'Fun, Hoong-Kun'

_publ_section_title
;
 1,3-Benzothiazole--oxalic acid (2/1)
;
_journal_coeditor_code TK2778
_journal_issue 9
_journal_name_full 'Acta Crystallographica Section E'
_journal_page_first o2342
_journal_paper_doi 10.1107/S1600536811032260
_journal_volume 67
_journal_year 2011
_chemical_formula_iupac '2 (C7 H5 N S), C2 H2 O4'
_chemical_formula_moiety '2 (C7 H5 N S), C2 H2 O4'
_chemical_formula_sum 'C16 H12 N2 O4 S2'
_chemical_formula_weight 360.40
_chemical_name_systematic
;
1,3-benzothiazole--oxalic acid (2/1)
;
_space_group_IT_number 14
_symmetry_cell_setting monoclinic
_symmetry_space_group_name_Hall '-P 2ybc'
_symmetry_space_group_name_H-M 'P 1 21/c 1'
_atom_sites_solution_hydrogens geom
_atom_sites_solution_primary direct
_atom_sites_solution_secondary difmap
_audit_creation_method SHELXL-97
_cell_angle_alpha 90.00
_cell_angle_beta 116.064(3)
_cell_angle_gamma 90.00
_cell_formula_units_Z 2
_cell_length_a 4.0231(3)
_cell_length_b 26.039(2)
_cell_length_c 8.5605(6)
_cell_measurement_reflns_used 3803
_cell_measurement_temperature 296(2)
_cell_measurement_theta_max 32.62
_cell_measurement_theta_min 2.76
_cell_volume 805.58(11)
_computing_cell_refinement 'SAINT (Bruker, 2009)'
_computing_data_collection 'APEX2 (Bruker, 2009)'
_computing_data_reduction 'SAINT (Bruker, 2009)'
_computing_molecular_graphics 'SHELXTL (Sheldrick, 2008)'
_computing_publication_material 'SHELXTL (Sheldrick, 2008) and PLATON (Spek, 2009)'
_computing_structure_refinement 'SHELXTL (Sheldrick, 2008)'
_computing_structure_solution 'SHELXTL (Sheldrick, 2008)'
_diffrn_ambient_temperature 296(2)
_diffrn_measured_fraction_theta_full 0.981
_diffrn_measured_fraction_theta_max 0.981
_diffrn_measurement_device_type
;
Bruker APEXII DUO CCD area-detector
;
_diffrn_measurement_method '\f and \w'
_diffrn_radiation_monochromator graphite
_diffrn_radiation_source 'fine-focus sealed tube'
_diffrn_radiation_type MoK\a
_diffrn_radiation_wavelength 0.71073
_diffrn_reflns_av_R_equivalents 0.0258
_diffrn_reflns_av_sigmaI/netI 0.0257
_diffrn_reflns_limit_h_max 6
_diffrn_reflns_limit_h_min -6
_diffrn_reflns_limit_k_max 40
_diffrn_reflns_limit_k_min -40
_diffrn_reflns_limit_l_max 13
_diffrn_reflns_limit_l_min -13
_diffrn_reflns_number 10970
_diffrn_reflns_theta_full 33.89
_diffrn_reflns_theta_max 33.89
_diffrn_reflns_theta_min 2.76
_diffrn_standards_number 0
_exptl_absorpt_coefficient_mu 0.354
_exptl_absorpt_correction_T_max 0.9853
_exptl_absorpt_correction_T_min 0.8110
_exptl_absorpt_correction_type multi-scan
_exptl_absorpt_process_details '(SADABS; Bruker, 2009)'
_exptl_crystal_colour brown
_exptl_crystal_density_diffrn 1.486
_exptl_crystal_density_method 'not measured'
_exptl_crystal_description plate
_exptl_crystal_F_000 372
_exptl_crystal_size_max 0.62
_exptl_crystal_size_mid 0.40
_exptl_crystal_size_min 0.04
_refine_diff_density_max 0.362
_refine_diff_density_min -0.233
_refine_ls_extinction_method none
_refine_ls_goodness_of_fit_ref 1.041
_refine_ls_hydrogen_treatment mixed
_refine_ls_matrix_type full
_refine_ls_number_parameters 112
_refine_ls_number_reflns 3204
_refine_ls_number_restraints 0
_refine_ls_restrained_S_all 1.041
_refine_ls_R_factor_all 0.0529
_refine_ls_R_factor_gt 0.0378
_refine_ls_shift/su_max 0.001
_refine_ls_shift/su_mean 0.000
_refine_ls_structure_factor_coef Fsqd
_refine_ls_weighting_details 'calc w=1/[\s^2^(Fo^2^)+(0.0557P)^2^+0.1124P] where P=(Fo^2^+2Fc^2^)/3'
_refine_ls_weighting_scheme calc
_refine_ls_wR_factor_gt 0.1040
_refine_ls_wR_factor_ref 0.1136
_reflns_number_gt 2417
_reflns_number_total 3204
_reflns_threshold_expression I>2\s(I)
_cod_data_source_file tk2778.cif
_cod_data_source_block I
_cod_original_cell_volume 805.58(10)
_cod_original_sg_symbol_H-M 'P 21/c'
_cod_database_code 2231709
_cod_database_fobs_code 2231709

loop_
_symmetry_equiv_pos_as_xyz
'x, y, z'
'-x, y+1/2, -z+1/2'
'-x, -y, -z'
'x, -y-1/2, z-1/2'

loop_
_atom_site_type_symbol
_atom_site_label
_atom_site_fract_x
_atom_site_fract_y
_atom_site_fract_z
_atom_site_U_iso_or_equiv
_atom_site_adp_type
_atom_site_calc_flag
_atom_site_refinement_flags
_atom_site_occupancy
_atom_site_symmetry_multiplicity
S S1 1.14317(9) 0.875823(14) 1.21487(4) 0.04461(11) Uani d . 1 1
N N1 1.0034(3) 0.91965(4) 0.92292(13) 0.0385(2) Uani d . 1 1
C C1 0.8353(3) 0.84567(4) 1.02665(14) 0.0350(2) Uani d . 1 1
C C2 0.6466(4) 0.79950(5) 1.00741(19) 0.0448(3) Uani d . 1 1
H H2A 0.6763 0.7800 1.1037 0.054 Uiso calc R 1 1
C C3 0.4144(4) 0.78360(5) 0.8411(2) 0.0493(3) Uani d . 1 1
H H3A 0.2881 0.7527 0.8252 0.059 Uiso calc R 1 1
C C4 0.3652(4) 0.81302(5) 0.69656(18) 0.0468(3) Uani d . 1 1
H H4A 0.2035 0.8017 0.5861 0.056 Uiso calc R 1 1
C C5 0.5516(4) 0.85854(5) 0.71444(15) 0.0412(3) Uani d . 1 1
H H5A 0.5187 0.8780 0.6176 0.049 Uiso calc R 1 1
C C6 0.7919(3) 0.87487(4) 0.88198(14) 0.0329(2) Uani d . 1 1
C C7 1.1947(4) 0.92418(5) 1.09000(16) 0.0408(3) Uani d . 1 1
H H7A 1.3510 0.9520 1.1395 0.049 Uiso calc R 1 1
O O1 0.7128(3) 0.94803(4) 0.47893(12) 0.0584(3) Uani d . 1 1
O O2 1.1410(3) 0.98494(4) 0.71853(11) 0.0468(2) Uani d . 1 1
H H1O2 1.064(6) 0.9617(8) 0.771(3) 0.070 Uiso d . 1 1
C C8 0.9467(3) 0.97976(4) 0.55062(14) 0.0363(2) Uani d . 1 1

loop_
_atom_site_aniso_label
_atom_site_aniso_U_11
_atom_site_aniso_U_22
_atom_site_aniso_U_33
_atom_site_aniso_U_12
_atom_site_aniso_U_13
_atom_site_aniso_U_23
S1 0.04724(18) 0.0555(2) 0.02518(14) -0.00784(13) 0.01050(12) 0.00106(11)
N1 0.0444(5) 0.0389(5) 0.0286(4) -0.0058(4) 0.0128(4) -0.0010(3)
C1 0.0333(5) 0.0404(5) 0.0298(5) 0.0001(4) 0.0123(4) 0.0004(4)
C2 0.0428(6) 0.0456(6) 0.0446(6) -0.0034(5) 0.0179(5) 0.0069(5)
C3 0.0464(7) 0.0420(6) 0.0565(8) -0.0098(5) 0.0199(6) -0.0064(6)
C4 0.0442(6) 0.0515(7) 0.0390(6) -0.0080(5) 0.0131(5) -0.0136(5)
C5 0.0447(6) 0.0465(6) 0.0281(5) -0.0032(5) 0.0121(5) -0.0042(4)
C6 0.0349(5) 0.0351(5) 0.0275(5) -0.0006(4) 0.0126(4) -0.0019(4)
C7 0.0442(6) 0.0426(6) 0.0315(5) -0.0082(5) 0.0129(5) -0.0038(4)
O1 0.0705(7) 0.0600(6) 0.0318(4) -0.0320(5) 0.0108(4) -0.0010(4)
O2 0.0557(5) 0.0486(5) 0.0255(4) -0.0169(4) 0.0081(4) 0.0029(3)
C8 0.0400(5) 0.0365(5) 0.0265(5) -0.0049(4) 0.0092(4) 0.0009(4)

loop_
_atom_type_symbol
_atom_type_description
_atom_type_scat_dispersion_real
_atom_type_scat_dispersion_imag
_atom_type_scat_source
C C 0.0033 0.0016 'International Tables Vol C Tables 4.2.6.8 and 6.1.1.4'
H H 0.0000 0.0000 'International Tables Vol C Tables 4.2.6.8 and 6.1.1.4'
N N 0.0061 0.0033 'International Tables Vol C Tables 4.2.6.8 and 6.1.1.4'
O O 0.0106 0.0060 'International Tables Vol C Tables 4.2.6.8 and 6.1.1.4'
S S 0.1246 0.1234 'International Tables Vol C Tables 4.2.6.8 and 6.1.1.4'

loop_
_geom_angle_atom_site_label_1
_geom_angle_atom_site_label_2
_geom_angle_atom_site_label_3
_geom_angle_site_symmetry_3
_geom_angle
C7 S1 C1 . 89.19(6)
C7 N1 C6 . 110.72(10)
C2 C1 C6 . 121.04(11)
C2 C1 S1 . 129.19(10)
C6 C1 S1 . 109.76(8)
C3 C2 C1 . 117.92(12)
C3 C2 H2A . 121.0
C1 C2 H2A . 121.0
C2 C3 C4 . 121.26(12)
C2 C3 H3A . 119.4
C4 C3 H3A . 119.4
C5 C4 C3 . 121.16(12)
C5 C4 H4A . 119.4
C3 C4 H4A . 119.4
C4 C5 C6 . 118.30(12)
C4 C5 H5A . 120.9
C6 C5 H5A . 120.9
N1 C6 C1 . 114.05(10)
N1 C6 C5 . 125.65(10)
C1 C6 C5 . 120.30(11)
N1 C7 S1 . 116.28(9)
N1 C7 H7A . 121.9
S1 C7 H7A . 121.9
C8 O2 H1O2 . 108.3(15)
O1 C8 O2 . 126.13(11)
O1 C8 C8 3_776 122.24(12)
O2 C8 C8 3_776 111.63(12)

loop_
_geom_bond_atom_site_label_1
_geom_bond_atom_site_label_2
_geom_bond_site_symmetry_2
_geom_bond_distance
S1 C7 . 1.7222(13)
S1 C1 . 1.7300(12)
N1 C7 . 1.2979(15)
N1 C6 . 1.3944(14)
C1 C2 . 1.3926(17)
C1 C6 . 1.3972(15)
C2 C3 . 1.379(2)
C2 H2A . 0.9300
C3 C4 . 1.394(2)
C3 H3A . 0.9300
C4 C5 . 1.3748(19)
C4 H4A . 0.9300
C5 C6 . 1.3979(15)
C5 H5A . 0.9300
C7 H7A . 0.9300
O1 C8 . 1.1989(14)
O2 C8 . 1.3068(13)
O2 H1O2 . 0.89(2)
C8 C8 3_776 1.540(2)

loop_
_geom_hbond_atom_site_label_D
_geom_hbond_atom_site_label_H
_geom_hbond_atom_site_label_A
_geom_hbond_site_symmetry_A
_geom_hbond_distance_DH
_geom_hbond_distance_HA
_geom_hbond_distance_DA
_geom_hbond_angle_DHA
_geom_hbond_publ_flag
O2 H1O2 N1 . 0.89(2) 1.80(2) 2.6663(15) 166(2) yes
C5 H5A O1 . 0.93 2.4800 3.3263(17) 151 yes
C7 H7A O2 3_877 0.93 2.4800 3.4029(18) 170 yes

loop_
_geom_torsion_atom_site_label_1
_geom_torsion_atom_site_label_2
_geom_torsion_atom_site_label_3
_geom_torsion_atom_site_label_4
_geom_torsion
C7 S1 C1 C2 179.27(13)
C7 S1 C1 C6 -0.42(9)
C6 C1 C2 C3 -0.3(2)
S1 C1 C2 C3 -179.91(11)
C1 C2 C3 C4 -0.9(2)
C2 C3 C4 C5 1.1(2)
C3 C4 C5 C6 -0.3(2)
C7 N1 C6 C1 -0.39(15)
C7 N1 C6 C5 179.30(12)
C2 C1 C6 N1 -179.17(11)
S1 C1 C6 N1 0.55(13)
C2 C1 C6 C5 1.12(18)
S1 C1 C6 C5 -179.16(9)
C4 C5 C6 N1 179.48(12)
C4 C5 C6 C1 -0.85(19)
C6 N1 C7 S1 0.05(15)
C1 S1 C7 N1 0.22(11)
